data_4060542
loop_
_publ_author_name
'Izod, Keith'
'McFarlane, William'
'Allen, Ben'
'Clegg, William'
'Harrington, Ross W.'

_publ_section_title
;
 An Intramolecularly Base-Stabilized Diphosphagermylene and Two Unusual
 Germanium(II) Ate Complexes: A Structural, NMR, and DFT Study
;
_journal_coden_ASTM ORGND7
_journal_issue 9
_journal_name_full Organometallics
_journal_page_first 2157
_journal_page_last 2167
_journal_paper_doi 10.1021/om0501125
_journal_volume 24
_journal_year 2005
_chemical_formula_moiety 'C48 H93 Ge K N3 P3 Si6'
_chemical_formula_sum 'C48 H93 Ge K N3 P3 Si6'
_chemical_formula_weight 1085.39
_space_group_IT_number 205
_symmetry_cell_setting cubic
_symmetry_space_group_name_Hall '-P 2ac 2ab 3'
_symmetry_space_group_name_H-M 'P a -3'
_cell_angle_alpha 90.00
_cell_angle_beta 90.00
_cell_angle_gamma 90.00
_cell_formula_units_Z 8
_cell_length_a 23.4873(5)
_cell_length_b 23.4873(5)
_cell_length_c 23.4873(5)
_cell_measurement_temperature 150(2)
_cell_volume 12956.8(5)
_diffrn_ambient_temperature 150(2)
_exptl_crystal_density_diffrn 1.113
_cod_duplicate_entry 1100901
_cod_database_code 4060542

loop_
_symmetry_equiv_pos_as_xyz
'x, y, z'
'-x+1/2, -y, z+1/2'
'-x, y+1/2, -z+1/2'
'x+1/2, -y+1/2, -z'
'z, x, y'
'z+1/2, -x+1/2, -y'
'-z+1/2, -x, y+1/2'
'-z, x+1/2, -y+1/2'
'y, z, x'
'-y, z+1/2, -x+1/2'
'y+1/2, -z+1/2, -x'
'-y+1/2, -z, x+1/2'
'-x, -y, -z'
'x-1/2, y, -z-1/2'
'x, -y-1/2, z-1/2'
'-x-1/2, y-1/2, z'
'-z, -x, -y'
'-z-1/2, x-1/2, y'
'z-1/2, x, -y-1/2'
'z, -x-1/2, y-1/2'
'-y, -z, -x'
'y, -z-1/2, x-1/2'
'-y-1/2, z-1/2, x'
'y-1/2, z, -x-1/2'

loop_
_atom_site_label
_atom_site_type_symbol
_atom_site_fract_x
_atom_site_fract_y
_atom_site_fract_z
_atom_site_U_iso_or_equiv
_atom_site_adp_type
_atom_site_occupancy
_atom_site_symmetry_multiplicity
_atom_site_calc_flag
_atom_site_refinement_flags
_atom_site_disorder_assembly
_atom_site_disorder_group
Ge Ge 0.819965(11) 0.319965(11) 0.180035(11) 0.02177(15) Uani 1 3 d S . .
K K 0.91096(2) 0.41096(2) 0.08904(2) 0.0253(2) Uani 1 3 d S . .
Si1 Si 0.89370(4) 0.17590(3) 0.23722(4) 0.0323(2) Uani 1 1 d . . .
Si2 Si 1.01585(4) 0.22601(4) 0.20647(4) 0.0345(2) Uani 1 1 d . . .
P P 0.91576(3) 0.28923(3) 0.15138(3) 0.02098(17) Uani 1 1 d . . .
N N 0.98000(11) 0.33927(12) 0.01621(11) 0.0333(6) Uani 1 1 d . . .
C1 C 0.93618(12) 0.23989(11) 0.21140(12) 0.0254(6) Uani 1 1 d . . .
H1 H 0.9340 0.2659 0.2451 0.030 Uiso 1 1 calc R . .
C2 C 0.90495(19) 0.17005(19) 0.31620(15) 0.0530(10) Uani 1 1 d . . .
H2A H 0.8899 0.2041 0.3350 0.079 Uiso 1 1 calc R . .
H2B H 0.9458 0.1667 0.3242 0.079 Uiso 1 1 calc R . .
H2C H 0.8851 0.1363 0.3306 0.079 Uiso 1 1 calc R . .
C3 C 0.91822(17) 0.10833(14) 0.20289(17) 0.0468(9) Uani 1 1 d . . .
H3A H 0.8951 0.0765 0.2167 0.070 Uiso 1 1 calc R . .
H3B H 0.9583 0.1016 0.2125 0.070 Uiso 1 1 calc R . .
H3C H 0.9142 0.1115 0.1615 0.070 Uiso 1 1 calc R . .
C4 C 0.81431(15) 0.17780(15) 0.23068(18) 0.0473(9) Uani 1 1 d . . .
H4A H 0.7975 0.1502 0.2571 0.071 Uiso 1 1 calc R . .
H4B H 0.8033 0.1681 0.1916 0.071 Uiso 1 1 calc R . .
H4C H 0.8005 0.2161 0.2399 0.071 Uiso 1 1 calc R . .
C5 C 1.03731(16) 0.18207(16) 0.14345(18) 0.0514(9) Uani 1 1 d . . .
H5A H 1.0147 0.1933 0.1103 0.077 Uiso 1 1 calc R . .
H5B H 1.0307 0.1417 0.1517 0.077 Uiso 1 1 calc R . .
H5C H 1.0778 0.1882 0.1354 0.077 Uiso 1 1 calc R . .
C6 C 1.04355(16) 0.18671(17) 0.27067(17) 0.0508(9) Uani 1 1 d . . .
H6A H 1.0246 0.1497 0.2735 0.076 Uiso 1 1 calc R . .
H6B H 1.0358 0.2090 0.3051 0.076 Uiso 1 1 calc R . .
H6C H 1.0847 0.1810 0.2668 0.076 Uiso 1 1 calc R . .
C7 C 1.05448(16) 0.29574(16) 0.20480(18) 0.0492(9) Uani 1 1 d . . .
H7A H 1.0956 0.2888 0.2052 0.074 Uiso 1 1 calc R . .
H7B H 1.0439 0.3183 0.2382 0.074 Uiso 1 1 calc R . .
H7C H 1.0442 0.3165 0.1701 0.074 Uiso 1 1 calc R . .
C8 C 0.90534(12) 0.24114(11) 0.08962(12) 0.0255(6) Uani 1 1 d . . .
C9 C 0.86135(14) 0.20096(12) 0.08822(14) 0.0337(7) Uani 1 1 d . . .
H9 H 0.8352 0.1994 0.1190 0.040 Uiso 1 1 calc R . .
C10 C 0.85485(17) 0.16348(15) 0.04325(17) 0.0473(9) Uani 1 1 d . . .
H10 H 0.8244 0.1369 0.0434 0.057 Uiso 1 1 calc R . .
C11 C 0.89260(19) 0.16460(17) -0.00189(17) 0.0556(10) Uani 1 1 d . . .
H11 H 0.8887 0.1386 -0.0326 0.067 Uiso 1 1 calc R . .
C12 C 0.93587(17) 0.20399(15) -0.00147(15) 0.0453(8) Uani 1 1 d . . .
H12 H 0.9619 0.2047 -0.0324 0.054 Uiso 1 1 calc R . .
C13 C 0.94279(13) 0.24276(12) 0.04270(12) 0.0310(6) Uani 1 1 d . . .
C14 C 0.99300(13) 0.28268(13) 0.03989(13) 0.0332(6) Uani 1 1 d . . .
H14A H 1.0085 0.2876 0.0788 0.040 Uiso 1 1 calc R . .
H14B H 1.0231 0.2648 0.0164 0.040 Uiso 1 1 calc R . .
C15 C 1.03105(16) 0.37408(17) 0.02015(18) 0.0514(9) Uani 1 1 d . . .
H15A H 1.0612 0.3572 -0.0033 0.077 Uiso 1 1 calc R . .
H15B H 1.0436 0.3759 0.0599 0.077 Uiso 1 1 calc R . .
H15C H 1.0227 0.4126 0.0065 0.077 Uiso 1 1 calc R . .
C16 C 0.96272(16) 0.33483(17) -0.04341(14) 0.0465(8) Uani 1 1 d . . .
H16A H 0.9543 0.3729 -0.0583 0.070 Uiso 1 1 calc R . .
H16B H 0.9287 0.3109 -0.0463 0.070 Uiso 1 1 calc R . .
H16C H 0.9936 0.3177 -0.0656 0.070 Uiso 1 1 calc R . .

loop_
_atom_site_aniso_label
_atom_site_aniso_U_11
_atom_site_aniso_U_22
_atom_site_aniso_U_33
_atom_site_aniso_U_23
_atom_site_aniso_U_13
_atom_site_aniso_U_12
Ge 0.02177(15) 0.02177(15) 0.02177(15) 0.00194(10) 0.00194(10) -0.00194(10)
K 0.0253(2) 0.0253(2) 0.0253(2) 0.0034(2) 0.0034(2) -0.0034(2)
Si1 0.0370(5) 0.0249(4) 0.0350(5) 0.0092(3) -0.0045(3) -0.0036(3)
Si2 0.0271(4) 0.0316(4) 0.0448(5) 0.0084(4) -0.0102(4) -0.0003(3)
P 0.0224(3) 0.0184(3) 0.0221(3) 0.0012(2) -0.0007(2) 0.0000(2)
N 0.0315(13) 0.0386(14) 0.0298(13) 0.0017(11) 0.0070(10) -0.0009(11)
C1 0.0285(14) 0.0216(13) 0.0261(13) 0.0030(10) -0.0054(11) -0.0006(10)
C2 0.062(2) 0.061(2) 0.0365(19) 0.0144(17) -0.0016(17) -0.0064(19)
C3 0.055(2) 0.0267(16) 0.058(2) 0.0034(15) -0.0095(17) -0.0032(15)
C4 0.0382(18) 0.0411(19) 0.063(2) 0.0228(17) 0.0005(16) -0.0114(14)
C5 0.0409(19) 0.048(2) 0.066(3) 0.0043(18) 0.0014(18) 0.0158(16)
C6 0.045(2) 0.049(2) 0.058(2) 0.0168(17) -0.0231(17) -0.0026(16)
C7 0.0392(19) 0.047(2) 0.061(2) 0.0112(17) -0.0156(17) -0.0121(16)
C8 0.0297(14) 0.0201(12) 0.0267(13) -0.0010(10) -0.0061(11) 0.0036(10)
C9 0.0382(16) 0.0241(14) 0.0388(16) 0.0015(12) -0.0054(13) -0.0023(12)
C10 0.053(2) 0.0314(16) 0.058(2) -0.0057(15) -0.0158(18) -0.0109(15)
C11 0.073(3) 0.046(2) 0.048(2) -0.0233(17) -0.0084(19) -0.0005(19)
C12 0.058(2) 0.0452(19) 0.0327(17) -0.0152(15) 0.0003(15) 0.0031(16)
C13 0.0346(15) 0.0302(15) 0.0282(14) -0.0031(12) -0.0028(12) 0.0042(12)
C14 0.0285(14) 0.0424(17) 0.0286(14) -0.0014(13) 0.0051(12) 0.0059(13)
C15 0.0419(19) 0.053(2) 0.059(2) 0.0047(18) 0.0096(17) -0.0116(17)
C16 0.050(2) 0.058(2) 0.0306(17) 0.0076(15) 0.0032(15) 0.0016(17)

loop_
_geom_bond_atom_site_label_1
_geom_bond_atom_site_label_2
_geom_bond_distance
_geom_bond_site_symmetry_2
_geom_bond_publ_flag
Ge K 3.7019(11) . ?
Ge P 2.4570(7) . ?
Ge P 2.4569(7) 8_645 ?
Ge P 2.4570(7) 11_556 ?
K P 3.2141(10) . ?
K P 3.2141(10) 11_556 ?
K P 3.2141(10) 8_645 ?
K N 2.897(3) . ?
K N 2.897(3) 8_645 ?
K N 2.897(3) 11_556 ?
K C15 3.365(4) 8_645 ?
K C15 3.365(4) 11_556 ?
Si1 C1 1.903(3) . ?
Si1 C2 1.879(4) . ?
Si1 C3 1.871(4) . ?
Si1 C4 1.871(4) . ?
Si2 C1 1.903(3) . ?
Si2 C5 1.873(4) . ?
Si2 C6 1.884(4) . ?
Si2 C7 1.873(4) . ?
P C1 1.887(3) . ?
P C8 1.855(3) . ?
N C14 1.473(4) . ?
N C15 1.454(4) . ?
N C16 1.462(4) . ?
C8 C9 1.400(4) . ?
C8 C13 1.411(4) . ?
C9 C10 1.383(5) . ?
C10 C11 1.382(6) . ?
C11 C12 1.374(6) . ?
C12 C13 1.390(4) . ?
C13 C14 1.508(4) . ?
